data_7115324
loop_
_publ_author_name
'P.-F. Koh'
'P. Wang'
'J.-M. Huang'
'T.-P. Loh'

_publ_section_title
;
 Biomass derived furfural-based facile synthesis of protected
 (2S)-phenyl-3-piperidone, a common intermediate for many drugs
;
_journal_name_full Chem.Commun.
_journal_page_first 8324
_journal_paper_doi 10.1039/C4cc02645D
_journal_volume 50
_journal_year 2014
_chemical_formula_moiety 'C18 H17 N O4 S'
_chemical_formula_sum 'C18 H17 N O4 S'
_chemical_formula_weight 343.39
_chemical_name_systematic
;
?
;
_space_group_IT_number 14
_symmetry_cell_setting monoclinic
_symmetry_space_group_name_Hall '-P 2yn'
_symmetry_space_group_name_H-M 'P 1 21/n 1'
_atom_sites_solution_hydrogens geom
_atom_sites_solution_primary direct
_atom_sites_solution_secondary difmap
_audit_creation_method SHELXL-97
_cell_angle_alpha 90.00
_cell_angle_beta 91.819(5)
_cell_angle_gamma 90.00
_cell_formula_units_Z 4
_cell_length_a 8.3044(14)
_cell_length_b 10.7213(19)
_cell_length_c 17.956(3)
_cell_measurement_reflns_used 557
_cell_measurement_temperature 103(2)
_cell_measurement_theta_max 20.32
_cell_measurement_theta_min 2.74
_cell_volume 1597.9(5)
_computing_cell_refinement 'Bruker SAINT'
_computing_data_collection 'Bruker APEX2'
_computing_data_reduction 'Bruker SAINT'
_computing_molecular_graphics 'Bruker SHELXTL'
_computing_publication_material 'Bruker SHELXTL'
_computing_structure_refinement 'SHELXL-97 (Sheldrick, 2008)'
_computing_structure_solution 'SHELXS-97 (Sheldrick, 2008)'
_diffrn_ambient_temperature 103(2)
_diffrn_measured_fraction_theta_full 0.972
_diffrn_measured_fraction_theta_max 0.972
_diffrn_measurement_device_type 'Bruker APEX-II CCD'
_diffrn_measurement_method '\f and \w scans'
_diffrn_radiation_monochromator graphite
_diffrn_radiation_source 'fine-focus sealed tube'
_diffrn_radiation_type MoK\a
_diffrn_radiation_wavelength 0.71073
_diffrn_reflns_av_R_equivalents 0.0714
_diffrn_reflns_av_sigmaI/netI 0.0816
_diffrn_reflns_limit_h_max 9
_diffrn_reflns_limit_h_min -8
_diffrn_reflns_limit_k_max 12
_diffrn_reflns_limit_k_min -12
_diffrn_reflns_limit_l_max 21
_diffrn_reflns_limit_l_min -18
_diffrn_reflns_number 6904
_diffrn_reflns_theta_full 25.01
_diffrn_reflns_theta_max 25.01
_diffrn_reflns_theta_min 2.21
_exptl_absorpt_coefficient_mu 0.225
_exptl_absorpt_correction_T_max 0.9911
_exptl_absorpt_correction_T_min 0.9480
_exptl_absorpt_correction_type multi-scan
_exptl_absorpt_process_details sadabs
_exptl_crystal_colour colourless
_exptl_crystal_density_diffrn 1.427
_exptl_crystal_density_method 'not measured'
_exptl_crystal_description plate
_exptl_crystal_F_000 720
_exptl_crystal_size_max 0.24
_exptl_crystal_size_mid 0.22
_exptl_crystal_size_min 0.04
_refine_diff_density_max 0.477
_refine_diff_density_min -0.434
_refine_diff_density_rms 0.122
_refine_ls_extinction_method none
_refine_ls_goodness_of_fit_ref 1.024
_refine_ls_hydrogen_treatment constr
_refine_ls_matrix_type full
_refine_ls_number_parameters 219
_refine_ls_number_reflns 2732
_refine_ls_number_restraints 0
_refine_ls_restrained_S_all 1.024
_refine_ls_R_factor_all 0.0967
_refine_ls_R_factor_gt 0.0610
_refine_ls_shift/su_max 0.001
_refine_ls_shift/su_mean 0.000
_refine_ls_structure_factor_coef Fsqd
_refine_ls_weighting_details 'calc w=1/[\s^2^(Fo^2^)+(0.1118P)^2^+0.0000P] where P=(Fo^2^+2Fc^2^)/3'
_refine_ls_weighting_scheme calc
_refine_ls_wR_factor_gt 0.1512
_refine_ls_wR_factor_ref 0.1963
_reflns_number_gt 1853
_reflns_number_total 2732
_reflns_threshold_expression >2sigma(I)
_cod_data_source_file c4cc02645d2.cif
_cod_data_source_block ltp253
_cod_original_sg_symbol_H-M P2(1)/n
_cod_database_code 7115324

loop_
_symmetry_equiv_pos_as_xyz
'x, y, z'
'-x+1/2, y+1/2, -z+1/2'
'-x, -y, -z'
'x-1/2, -y-1/2, z-1/2'

loop_
_atom_site_label
_atom_site_type_symbol
_atom_site_fract_x
_atom_site_fract_y
_atom_site_fract_z
_atom_site_U_iso_or_equiv
_atom_site_adp_type
_atom_site_occupancy
_atom_site_symmetry_multiplicity
_atom_site_calc_flag
_atom_site_refinement_flags
C1 C 0.6259(6) 0.7907(4) 0.8244(2) 0.0346(11) Uani 1 1 d .
H1 H 0.6219 0.8561 0.8600 0.042 Uiso 1 1 calc R
C2 C 0.5847(6) 0.8140(5) 0.7494(3) 0.0440(13) Uani 1 1 d .
H2 H 0.5509 0.8951 0.7344 0.053 Uiso 1 1 calc R
C3 C 0.5930(6) 0.7195(5) 0.6973(3) 0.0441(13) Uani 1 1 d .
H3 H 0.5673 0.7359 0.6463 0.053 Uiso 1 1 calc R
C4 C 0.6388(6) 0.6013(5) 0.7197(3) 0.0435(13) Uani 1 1 d .
H4 H 0.6445 0.5360 0.6840 0.052 Uiso 1 1 calc R
C5 C 0.6765(6) 0.5775(4) 0.7939(2) 0.0346(11) Uani 1 1 d .
H5 H 0.7055 0.4955 0.8092 0.041 Uiso 1 1 calc R
C6 C 0.6722(5) 0.6729(4) 0.8464(2) 0.0230(9) Uani 1 1 d .
C7 C 0.7202(5) 0.6425(4) 0.9274(2) 0.0220(9) Uani 1 1 d .
H7 H 0.6558 0.5680 0.9419 0.026 Uiso 1 1 calc R
C8 C 0.8969(5) 0.6050(4) 0.9337(2) 0.0241(10) Uani 1 1 d .
C9 C 1.0121(5) 0.6945(4) 0.9662(2) 0.0279(10) Uani 1 1 d .
H9 H 1.1234 0.6739 0.9674 0.033 Uiso 1 1 calc R
C10 C 0.9679(5) 0.8022(4) 0.9937(2) 0.0264(10) Uani 1 1 d .
H10 H 1.0502 0.8588 1.0094 0.032 Uiso 1 1 calc R
C11 C 0.7982(5) 0.8416(3) 1.0019(2) 0.0259(10) Uani 1 1 d .
H11 H 0.7830 0.8622 1.0555 0.031 Uiso 1 1 calc R
C12 C 0.5752(5) 0.6927(3) 1.1183(2) 0.0217(9) Uani 1 1 d .
C13 C 0.6657(6) 0.5863(4) 1.1287(2) 0.0324(11) Uani 1 1 d .
H13 H 0.6975 0.5388 1.0870 0.039 Uiso 1 1 calc R
C14 C 0.7102(6) 0.5490(4) 1.1998(2) 0.0362(12) Uani 1 1 d .
H14 H 0.7722 0.4752 1.2068 0.043 Uiso 1 1 calc R
C15 C 0.6660(6) 0.6173(4) 1.2614(2) 0.0313(11) Uani 1 1 d .
C16 C 0.7157(7) 0.5762(5) 1.3390(2) 0.0479(14) Uani 1 1 d .
H16A H 0.7810 0.6416 1.3632 0.072 Uiso 1 1 calc R
H16B H 0.7790 0.4993 1.3363 0.072 Uiso 1 1 calc R
H16C H 0.6194 0.5610 1.3678 0.072 Uiso 1 1 calc R
C17 C 0.5726(6) 0.7236(4) 1.2498(2) 0.0342(11) Uani 1 1 d .
H17 H 0.5394 0.7707 1.2914 0.041 Uiso 1 1 calc R
C18 C 0.5276(6) 0.7616(4) 1.1788(2) 0.0288(10) Uani 1 1 d .
H18 H 0.4644 0.8347 1.1715 0.035 Uiso 1 1 calc R
N1 N 0.6834(4) 0.7433(3) 0.98079(17) 0.0185(8) Uani 1 1 d .
O1 O 0.9393(4) 0.5051(3) 0.90871(17) 0.0365(8) Uani 1 1 d .
O2 O 0.7797(4) 0.9533(2) 0.96019(17) 0.0304(8) Uani 1 1 d .
H2A H 0.6998 0.9931 0.9752 0.046 Uiso 1 1 calc R
O3 O 0.4154(3) 0.6472(3) 0.99281(16) 0.0289(7) Uani 1 1 d .
O4 O 0.4612(4) 0.8664(3) 1.03186(17) 0.0344(8) Uani 1 1 d .
S1 S 0.51789(13) 0.74014(8) 1.02701(6) 0.0215(3) Uani 1 1 d .

loop_
_atom_site_aniso_label
_atom_site_aniso_U_11
_atom_site_aniso_U_22
_atom_site_aniso_U_33
_atom_site_aniso_U_23
_atom_site_aniso_U_13
_atom_site_aniso_U_12
C1 0.039(3) 0.036(2) 0.029(2) 0.0061(19) -0.001(2) 0.001(2)
C2 0.040(3) 0.050(3) 0.042(3) 0.018(2) -0.009(2) -0.004(2)
C3 0.031(3) 0.079(4) 0.022(2) 0.008(2) -0.001(2) -0.009(3)
C4 0.037(3) 0.064(3) 0.031(3) -0.006(2) 0.005(2) -0.011(3)
C5 0.036(3) 0.035(2) 0.033(2) -0.006(2) 0.006(2) -0.007(2)
C6 0.016(2) 0.029(2) 0.025(2) 0.0036(17) 0.0037(17) -0.0030(18)
C7 0.022(2) 0.021(2) 0.023(2) -0.0002(16) 0.0034(18) 0.0013(17)
C8 0.027(3) 0.024(2) 0.021(2) 0.0071(16) 0.0009(18) 0.0028(18)
C9 0.024(3) 0.030(2) 0.030(2) 0.0061(18) -0.0030(19) 0.0033(19)
C10 0.023(3) 0.027(2) 0.029(2) 0.0077(18) -0.0042(19) -0.0071(18)
C11 0.033(3) 0.021(2) 0.024(2) 0.0002(17) 0.0050(19) -0.0030(19)
C12 0.019(2) 0.021(2) 0.026(2) 0.0039(16) 0.0073(18) -0.0019(17)
C13 0.044(3) 0.026(2) 0.027(2) -0.0040(18) 0.007(2) 0.008(2)
C14 0.042(3) 0.036(3) 0.031(2) 0.007(2) 0.006(2) 0.011(2)
C15 0.030(3) 0.038(2) 0.026(2) 0.0038(19) 0.005(2) -0.002(2)
C16 0.055(4) 0.065(3) 0.024(2) 0.006(2) 0.006(2) 0.006(3)
C17 0.041(3) 0.036(3) 0.027(2) -0.0046(19) 0.012(2) -0.004(2)
C18 0.033(3) 0.022(2) 0.031(2) -0.0037(18) 0.010(2) 0.0054(19)
N1 0.0161(19) 0.0173(16) 0.0223(17) -0.0036(13) 0.0061(14) -0.0032(13)
O1 0.037(2) 0.0336(17) 0.0388(17) -0.0072(14) -0.0007(15) 0.0158(15)
O2 0.029(2) 0.0194(15) 0.0435(18) 0.0036(13) 0.0077(14) -0.0002(12)
O3 0.0187(17) 0.0327(16) 0.0354(17) 0.0005(13) 0.0010(13) -0.0036(13)
O4 0.037(2) 0.0223(15) 0.0447(19) 0.0092(13) 0.0142(15) 0.0161(13)
S1 0.0191(6) 0.0182(5) 0.0274(6) 0.0024(4) 0.0053(4) 0.0029(4)

loop_
_atom_type_symbol
_atom_type_description
_atom_type_scat_dispersion_real
_atom_type_scat_dispersion_imag
_atom_type_scat_source
C C 0.0033 0.0016 'International Tables Vol C Tables 4.2.6.8 and 6.1.1.4'
H H 0.0000 0.0000 'International Tables Vol C Tables 4.2.6.8 and 6.1.1.4'
O O 0.0106 0.0060 'International Tables Vol C Tables 4.2.6.8 and 6.1.1.4'
S S 0.1246 0.1234 'International Tables Vol C Tables 4.2.6.8 and 6.1.1.4'
N N 0.0061 0.0033 'International Tables Vol C Tables 4.2.6.8 and 6.1.1.4'

loop_
_geom_angle_atom_site_label_1
_geom_angle_atom_site_label_2
_geom_angle_atom_site_label_3
_geom_angle
C6 C1 C2 119.9(4)
C6 C1 H1 120.1
C2 C1 H1 120.1
C3 C2 C1 120.3(5)
C3 C2 H2 119.9
C1 C2 H2 119.9
C4 C3 C2 119.7(4)
C4 C3 H3 120.2
C2 C3 H3 120.2
C3 C4 C5 120.1(5)
C3 C4 H4 119.9
C5 C4 H4 119.9
C4 C5 C6 120.5(4)
C4 C5 H5 119.7
C6 C5 H5 119.7
C1 C6 C5 119.5(4)
C1 C6 C7 122.0(4)
C5 C6 C7 118.4(4)
N1 C7 C8 111.2(3)
N1 C7 C6 114.0(3)
C8 C7 C6 110.4(3)
N1 C7 H7 106.9
C8 C7 H7 106.9
C6 C7 H7 106.9
O1 C8 C9 122.1(4)
O1 C8 C7 119.6(4)
C9 C8 C7 118.2(3)
C10 C9 C8 122.7(4)
C10 C9 H9 118.7
C8 C9 H9 118.7
C9 C10 C11 124.4(4)
C9 C10 H10 117.8
C11 C10 H10 117.8
O2 C11 N1 114.4(3)
O2 C11 C10 106.0(3)
N1 C11 C10 112.5(3)
O2 C11 H11 107.9
N1 C11 H11 107.9
C10 C11 H11 107.9
C13 C12 C18 120.4(4)
C13 C12 S1 119.6(3)
C18 C12 S1 120.0(3)
C12 C13 C14 119.7(4)
C12 C13 H13 120.1
C14 C13 H13 120.1
C13 C14 C15 121.1(4)
C13 C14 H14 119.5
C15 C14 H14 119.5
C14 C15 C17 118.3(4)
C14 C15 C16 120.8(4)
C17 C15 C16 120.9(4)
C15 C16 H16A 109.5
C15 C16 H16B 109.5
H16A C16 H16B 109.5
C15 C16 H16C 109.5
H16A C16 H16C 109.5
H16B C16 H16C 109.5
C18 C17 C15 121.0(4)
C18 C17 H17 119.5
C15 C17 H17 119.5
C17 C18 C12 119.5(4)
C17 C18 H18 120.2
C12 C18 H18 120.2
C11 N1 C7 123.1(3)
C11 N1 S1 115.9(2)
C7 N1 S1 120.6(3)
C11 O2 H2A 109.5
O3 S1 O4 119.26(19)
O3 S1 N1 107.15(16)
O4 S1 N1 107.16(17)
O3 S1 C12 109.62(18)
O4 S1 C12 107.09(18)
N1 S1 C12 105.78(19)

loop_
_geom_bond_atom_site_label_1
_geom_bond_atom_site_label_2
_geom_bond_distance
C1 C6 1.375(6)
C1 C2 1.402(6)
C1 H1 0.9500
C2 C3 1.383(7)
C2 H2 0.9500
C3 C4 1.380(7)
C3 H3 0.9500
C4 C5 1.383(7)
C4 H4 0.9500
C5 C6 1.392(6)
C5 H5 0.9500
C6 C7 1.530(5)
C7 N1 1.482(5)
C7 C8 1.523(6)
C7 H7 1.0000
C8 O1 1.218(5)
C8 C9 1.463(6)
C9 C10 1.313(6)
C9 H9 0.9500
C10 C11 1.483(6)
C10 H10 0.9500
C11 O2 1.418(5)
C11 N1 1.463(5)
C11 H11 1.0000
C12 C13 1.376(6)
C12 C18 1.382(6)
C12 S1 1.767(4)
C13 C14 1.378(6)
C13 H13 0.9500
C14 C15 1.386(6)
C14 H14 0.9500
C15 C17 1.390(6)
C15 C16 1.505(6)
C16 H16A 0.9800
C16 H16B 0.9800
C16 H16C 0.9800
C17 C18 1.379(6)
C17 H17 0.9500
C18 H18 0.9500
N1 S1 1.628(3)
O2 H2A 0.8400
O3 S1 1.436(3)
O4 S1 1.437(3)
